data_4127095
loop_
_publ_author_name
'Wei, Peifa'
'Zhang, Jing-Xuan'
'Zhao, Zheng'
'Chen, Yuncong'
'He, Xuewen'
'Chen, Ming'
'Gong, Junyi'
'Sung, Herman H.-Y.'
'Williams, Ian D.'
'Lam, Jacky W. Y.'
'Tang, Ben Zhong'

_publ_section_title
;
 Multiple yet Controllable Photoswitching in a Single AIEgen System.
;
_journal_name_full 'Journal of the American Chemical Society'
_journal_paper_doi 10.1021/jacs.7b13364
_journal_year 2018
_chemical_formula_moiety 'C26 H19 N2 O, I'
_chemical_formula_sum 'C26 H19 I N2 O'
_chemical_formula_weight 502.33
_space_group_crystal_system orthorhombic
_space_group_IT_number 33
_space_group_name_Hall 'P 2c -2n'
_space_group_name_H-M_alt 'P n a 21'
_symmetry_space_group_name_Hall 'P 2c -2n'
_symmetry_space_group_name_H-M 'P n a 21'
_atom_sites_solution_hydrogens geom
_atom_sites_solution_primary direct
_audit_creation_date 2017-11-14
_audit_creation_method
;
Olex2 1.2
(compiled 2017.08.10 svn.r3458 for OlexSys, GUI svn.r5381)
;
_cell_angle_alpha 90
_cell_angle_beta 90
_cell_angle_gamma 90
_cell_formula_units_Z 4
_cell_length_a 7.5220(3)
_cell_length_b 28.6640(7)
_cell_length_c 9.5331(3)
_cell_measurement_reflns_used 3542
_cell_measurement_temperature 100.01(10)
_cell_measurement_theta_max 75.3900
_cell_measurement_theta_min 4.8680
_cell_volume 2055.44(12)
_computing_cell_refinement 'CrysAlisPro 1.171.38.46 (Rigaku OD, 2015)'
_computing_data_collection 'CrysAlisPro 1.171.38.46 (Rigaku OD, 2015)'
_computing_data_reduction 'CrysAlisPro 1.171.38.46 (Rigaku OD, 2015)'
_computing_molecular_graphics 'Olex2 (Dolomanov et al., 2009)'
_computing_publication_material 'Olex2 (Dolomanov et al., 2009)'
_computing_structure_refinement 'ShelXL (Sheldrick, 2015)'
_computing_structure_solution 'ShelXS (Sheldrick, 2008)'
_diffrn_ambient_environment N~2~
_diffrn_ambient_temperature 100.01(10)
_diffrn_detector 'CCD plate'
_diffrn_detector_area_resol_mean 10.3577
_diffrn_detector_type Atlas
_diffrn_measured_fraction_theta_full 0.998
_diffrn_measured_fraction_theta_max 0.998
_diffrn_measurement_details
;
List of Runs (angles in degrees, time in seconds):

  # Type    Start    End  Width  t~exp~   \w     \q     \k     \f   Frames
--------------------------------------------------------------------------
  1  \w     41.00 140.00   1.00   12.00    --  110.57 -30.00-180.00   99
  2  \w    -67.00  26.00   1.00    4.00    --  -40.45  37.00 150.00   93
  3  \w   -113.00 -11.00   1.00    4.00    --  -40.45 -57.00 -30.00  102
  4  \w     37.00  90.00   1.00    4.00    --   40.45-125.00-150.00   53
  5  \w    -34.00  70.00   1.00    4.00    --   40.45 -57.00-150.00  104
  6  \w     88.00 175.00   1.00   12.00    --  110.57  45.00-180.00   87
  7  \w    142.00 174.00   1.00   12.00    --  110.57  45.00   0.00   32
  8  \w     83.00 117.00   1.00   12.00    --  110.57  45.00   0.00   34
  9  \w     37.00 141.00   1.00   12.00    --  110.57 -30.00   0.00  104
 10  \w     44.00 122.00   1.00   12.00    --  110.57-125.00  60.00   78
 11  \w     40.00 140.00   1.00   12.00    --  110.57 -77.00  60.00  100
 12  \w     32.00 131.00   1.00   12.00    --  110.57 -77.00-150.00   99
;
_diffrn_measurement_device 'kappa diffractometer'
_diffrn_measurement_device_type 'SuperNova, Dual, Cu at zero, Atlas'
_diffrn_measurement_method '\w scans'
_diffrn_orient_matrix_type 'CrysAlisPro convention (1999,Acta A55,543-557)'
_diffrn_orient_matrix_UB_11 -0.0927083000
_diffrn_orient_matrix_UB_12 0.0421885000
_diffrn_orient_matrix_UB_13 0.0682897000
_diffrn_orient_matrix_UB_21 0.0941322000
_diffrn_orient_matrix_UB_22 0.0328828000
_diffrn_orient_matrix_UB_23 -0.1041361000
_diffrn_orient_matrix_UB_31 -0.1564268000
_diffrn_orient_matrix_UB_32 -0.0052180000
_diffrn_orient_matrix_UB_33 -0.1030473000
_diffrn_radiation_monochromator mirror
_diffrn_radiation_probe x-ray
_diffrn_radiation_type CuK\a
_diffrn_radiation_wavelength 1.54184
_diffrn_reflns_av_R_equivalents 0.0458
_diffrn_reflns_av_unetI/netI 0.0471
_diffrn_reflns_Laue_measured_fraction_full 0.998
_diffrn_reflns_Laue_measured_fraction_max 0.998
_diffrn_reflns_limit_h_max 8
_diffrn_reflns_limit_h_min -9
_diffrn_reflns_limit_k_max 34
_diffrn_reflns_limit_k_min -34
_diffrn_reflns_limit_l_max 10
_diffrn_reflns_limit_l_min -11
_diffrn_reflns_number 10427
_diffrn_reflns_point_group_measured_fraction_full 0.893
_diffrn_reflns_point_group_measured_fraction_max 0.894
_diffrn_reflns_theta_full 66.500
_diffrn_reflns_theta_max 67.483
_diffrn_reflns_theta_min 4.889
_diffrn_source 'micro-focus sealed X-ray tube'
_diffrn_source_current 0.80
_diffrn_source_power 0.040
_diffrn_source_target Cu
_diffrn_source_type 'SuperNova (Cu) X-ray Source'
_diffrn_source_voltage 50
_exptl_absorpt_coefficient_mu 12.396
_exptl_absorpt_correction_T_max 1.00000
_exptl_absorpt_correction_T_min 0.77736
_exptl_absorpt_correction_type multi-scan
_exptl_absorpt_process_details
;
CrysAlisPro 1.171.38.46 (Rigaku Oxford Diffraction, 2015)
Empirical absorption correction using spherical harmonics,
 implemented in SCALE3 ABSPACK scaling algorithm.
;
_exptl_crystal_colour yellow
_exptl_crystal_colour_primary yellow
_exptl_crystal_density_diffrn 1.623
_exptl_crystal_description needle
_exptl_crystal_F_000 1000
_exptl_crystal_size_max 0.12
_exptl_crystal_size_mid 0.01
_exptl_crystal_size_min 0.01
_refine_diff_density_max 0.814
_refine_diff_density_min -0.309
_refine_diff_density_rms 0.073
_refine_ls_abs_structure_details
;
 Flack x determined using 1015 quotients [(I+)-(I-)]/[(I+)+(I-)]
 (Parsons, Flack and Wagner, Acta Cryst. B69 (2013) 249-259).
;
_refine_ls_abs_structure_Flack -0.036(8)
_refine_ls_extinction_method none
_refine_ls_goodness_of_fit_ref 1.002
_refine_ls_hydrogen_treatment constr
_refine_ls_matrix_type full
_refine_ls_number_parameters 273
_refine_ls_number_reflns 3310
_refine_ls_number_restraints 1
_refine_ls_restrained_S_all 1.002
_refine_ls_R_factor_all 0.0380
_refine_ls_R_factor_gt 0.0314
_refine_ls_shift/su_max 0.000
_refine_ls_shift/su_mean 0.000
_refine_ls_structure_factor_coef Fsqd
_refine_ls_weighting_details 'w=1/[\s^2^(Fo^2^)+(0.0330P)^2^] where P=(Fo^2^+2Fc^2^)/3'
_refine_ls_weighting_scheme calc
_refine_ls_wR_factor_gt 0.0673
_refine_ls_wR_factor_ref 0.0700
_reflns_Friedel_coverage 0.682
_reflns_Friedel_fraction_full 0.774
_reflns_Friedel_fraction_max 0.775
_reflns_number_gt 2958
_reflns_number_total 3310
_reflns_threshold_expression 'I > 2\s(I)'
_cod_data_source_file c-MPPMNAN-I.cif
_cod_data_source_block peifa22cult
_cod_original_cell_volume 2055.46(10)
_cod_database_code 4127095
_shelx_shelxl_version_number 2014/7
_chemical_oxdiff_formula 'C45 H42 N2 O4 PF6'
_shelx_space_group_comment
;
The symmetry employed for this shelxl refinement is uniquely defined
by the following loop, which should always be used as a source of
symmetry information in preference to the above space-group names.
They are only intended as comments.
;
_shelx_estimated_absorpt_t_max 0.886
_shelx_estimated_absorpt_t_min 0.318
_reflns_odcompleteness_completeness 99.86
_reflns_odcompleteness_iscentric 1
_reflns_odcompleteness_theta 68.13
_olex2_refinement_description
;
1. Fixed Uiso
 At 1.2 times of:
  All C(H) groups
 At 1.5 times of:
  All C(H,H,H) groups
2.a Aromatic/amide H refined with riding coordinates:
 C3(H3), C5(H5), C6(H6), C8(H8), C10(H10), C11(H11), C15(H15), C17(H17),
 C18(H18), C21(H21), C22(H22), C24(H24), C25(H25)
2.b Idealised Me refined as rotating group:
 C20(H20A,H20B,H20C), C26(H26A,H26B,H26C)
;
_olex2_date_sample_data_collection 2017-11-10
_olex2_submission_special_instructions 'No special instructions were received'
_oxdiff_exptl_absorpt_empirical_details
;
Empirical correction (ABSPACK) includes:
- Absorption correction using spherical harmonics
- Frame scaling
;
_oxdiff_exptl_absorpt_empirical_full_max 1.364
_oxdiff_exptl_absorpt_empirical_full_min 0.785

loop_
_space_group_symop_operation_xyz
'x, y, z'
'-x, -y, z+1/2'
'-x+1/2, y+1/2, z+1/2'
'x+1/2, -y+1/2, z'

loop_
_atom_site_label
_atom_site_type_symbol
_atom_site_fract_x
_atom_site_fract_y
_atom_site_fract_z
_atom_site_U_iso_or_equiv
_atom_site_adp_type
_atom_site_occupancy
_atom_site_site_symmetry_order
_atom_site_calc_flag
_atom_site_refinement_flags_posn
O1 O 0.6817(7) 0.37604(17) 0.8921(5) 0.0287(11) Uani 1 1 d .
N1 N 0.6840(7) 0.07050(19) 0.5792(6) 0.0231(15) Uani 1 1 d .
N2 N 0.1284(8) 0.2862(2) -0.1393(7) 0.0295(14) Uani 1 1 d .
C1 C 0.2095(10) 0.2901(2) -0.0377(7) 0.0247(15) Uani 1 1 d .
C2 C 0.3109(9) 0.2975(2) 0.0889(6) 0.0219(15) Uani 1 1 d .
C3 C 0.3672(9) 0.3414(2) 0.1202(7) 0.0233(14) Uani 1 1 d .
H3 H 0.3490 0.3658 0.0543 0.028 Uiso 1 1 calc R
C4 C 0.4530(8) 0.3514(2) 0.2500(7) 0.0209(13) Uani 1 1 d .
C5 C 0.5168(9) 0.3978(2) 0.2722(7) 0.0234(14) Uani 1 1 d .
H5 H 0.5068 0.4205 0.2000 0.028 Uiso 1 1 calc R
C6 C 0.5913(9) 0.4092(2) 0.3964(8) 0.0236(14) Uani 1 1 d .
H6 H 0.6456 0.4390 0.4070 0.028 Uiso 1 1 calc R
C7 C 0.5902(9) 0.3779(2) 0.5112(7) 0.0216(15) Uani 1 1 d .
C8 C 0.6452(9) 0.3932(3) 0.6432(8) 0.0254(15) Uani 1 1 d .
H8 H 0.6919 0.4238 0.6535 0.030 Uiso 1 1 calc R
C9 C 0.6329(8) 0.3646(2) 0.7583(7) 0.0227(14) Uani 1 1 d .
C10 C 0.5554(10) 0.3202(2) 0.7438(7) 0.0245(15) Uani 1 1 d .
H10 H 0.5400 0.3009 0.8240 0.029 Uiso 1 1 calc R
C11 C 0.5019(9) 0.3045(2) 0.6143(7) 0.0219(13) Uani 1 1 d .
H11 H 0.4486 0.2745 0.6072 0.026 Uiso 1 1 calc R
C12 C 0.5232(8) 0.3311(2) 0.4927(7) 0.0205(13) Uani 1 1 d .
C13 C 0.4712(9) 0.3166(2) 0.3516(7) 0.0200(14) Uani 1 1 d .
C14 C 0.4376(8) 0.2681(2) 0.3108(7) 0.0206(13) Uani 1 1 d .
C15 C 0.4974(8) 0.2296(2) 0.3890(6) 0.0190(13) Uani 1 1 d .
H15 H 0.5600 0.2349 0.4740 0.023 Uiso 1 1 calc R
C16 C 0.4681(9) 0.1844(2) 0.3460(7) 0.0211(13) Uani 1 1 d .
C17 C 0.3783(8) 0.1760(2) 0.2199(7) 0.0220(13) Uani 1 1 d .
H17 H 0.3545 0.1449 0.1913 0.026 Uiso 1 1 calc R
C18 C 0.3249(9) 0.2123(2) 0.1380(7) 0.0233(13) Uani 1 1 d .
H18 H 0.2671 0.2062 0.0514 0.028 Uiso 1 1 calc R
C19 C 0.3538(8) 0.2588(2) 0.1792(7) 0.0214(13) Uani 1 1 d .
C20 C 0.7443(11) 0.4228(3) 0.9138(8) 0.0335(17) Uani 1 1 d .
H20A H 0.6492 0.4449 0.8913 0.050 Uiso 1 1 calc GR
H20B H 0.8468 0.4286 0.8529 0.050 Uiso 1 1 calc GR
H20C H 0.7796 0.4267 1.0120 0.050 Uiso 1 1 calc GR
C21 C 0.6453(9) 0.0657(2) 0.4420(7) 0.0243(15) Uani 1 1 d .
H21 H 0.6684 0.0367 0.3970 0.029 Uiso 1 1 calc R
C22 C 0.5733(9) 0.1016(2) 0.3657(7) 0.0227(14) Uani 1 1 d .
H22 H 0.5473 0.0974 0.2690 0.027 Uiso 1 1 calc R
C23 C 0.5383(8) 0.1446(2) 0.4310(7) 0.0220(14) Uani 1 1 d .
C24 C 0.5742(8) 0.1479(2) 0.5735(9) 0.0247(17) Uani 1 1 d .
H24 H 0.5485 0.1760 0.6224 0.030 Uiso 1 1 calc R
C25 C 0.6470(9) 0.1106(2) 0.6443(8) 0.0239(14) Uani 1 1 d .
H25 H 0.6715 0.1135 0.7417 0.029 Uiso 1 1 calc R
C26 C 0.7661(10) 0.0311(2) 0.6527(8) 0.0291(15) Uani 1 1 d .
H26A H 0.7881 0.0398 0.7507 0.044 Uiso 1 1 calc GR
H26B H 0.8791 0.0232 0.6073 0.044 Uiso 1 1 calc GR
H26C H 0.6863 0.0042 0.6493 0.044 Uiso 1 1 calc GR
I1 I 0.69509(5) 0.02541(2) 0.05517(6) 0.02566(11) Uani 1 1 d .

loop_
_atom_site_aniso_label
_atom_site_aniso_U_11
_atom_site_aniso_U_22
_atom_site_aniso_U_33
_atom_site_aniso_U_23
_atom_site_aniso_U_13
_atom_site_aniso_U_12
O1 0.036(3) 0.026(3) 0.024(3) -0.005(2) -0.005(2) -0.001(2)
N1 0.027(3) 0.020(2) 0.022(5) 0.002(2) 0.000(2) -0.002(2)
N2 0.032(3) 0.033(3) 0.024(3) 0.004(3) -0.002(3) -0.004(3)
C1 0.028(4) 0.024(3) 0.022(4) 0.001(3) 0.007(3) 0.001(3)
C2 0.021(3) 0.026(3) 0.019(4) -0.002(2) 0.007(2) 0.002(3)
C3 0.025(3) 0.026(3) 0.020(3) 0.004(3) 0.001(3) 0.002(3)
C4 0.014(3) 0.024(3) 0.025(3) -0.002(3) 0.003(3) 0.006(2)
C5 0.027(3) 0.020(3) 0.024(3) 0.004(3) 0.004(3) 0.002(3)
C6 0.026(3) 0.017(3) 0.028(4) -0.002(3) 0.003(3) 0.000(3)
C7 0.017(3) 0.021(3) 0.027(4) -0.005(2) 0.000(2) 0.003(2)
C8 0.023(4) 0.023(3) 0.030(4) -0.004(3) 0.000(3) 0.004(3)
C9 0.018(3) 0.026(3) 0.023(3) -0.004(3) 0.002(3) 0.005(2)
C10 0.029(4) 0.022(3) 0.023(4) 0.004(3) 0.007(3) 0.000(3)
C11 0.020(3) 0.016(3) 0.029(3) -0.006(3) -0.004(3) 0.003(3)
C12 0.019(3) 0.018(3) 0.024(3) -0.003(3) 0.004(2) 0.003(3)
C13 0.016(3) 0.023(3) 0.021(3) -0.003(3) 0.001(3) 0.005(3)
C14 0.014(3) 0.024(3) 0.025(3) -0.001(3) 0.003(2) -0.002(2)
C15 0.018(3) 0.024(3) 0.015(3) -0.005(2) 0.004(2) -0.002(2)
C16 0.020(3) 0.022(3) 0.022(3) -0.001(2) 0.006(3) -0.001(2)
C17 0.020(3) 0.020(3) 0.026(4) -0.005(3) 0.002(3) -0.006(3)
C18 0.023(3) 0.024(3) 0.022(3) -0.003(3) 0.004(3) -0.006(3)
C19 0.017(3) 0.024(3) 0.023(3) -0.001(3) 0.007(2) 0.003(3)
C20 0.043(4) 0.033(4) 0.025(4) -0.008(3) -0.002(3) -0.006(3)
C21 0.034(4) 0.017(3) 0.021(4) -0.005(3) 0.003(3) -0.006(3)
C22 0.025(3) 0.021(3) 0.022(3) 0.002(3) 0.004(3) -0.004(3)
C23 0.018(3) 0.022(3) 0.026(4) 0.000(3) 0.002(3) -0.005(3)
C24 0.023(3) 0.020(3) 0.031(5) -0.002(3) 0.002(3) -0.004(2)
C25 0.022(3) 0.026(3) 0.024(3) -0.002(3) 0.003(3) -0.006(3)
C26 0.038(4) 0.020(3) 0.029(4) 0.003(3) -0.005(3) -0.003(3)
I1 0.03181(18) 0.02064(17) 0.02453(18) -0.0055(3) -0.0003(3) 0.00043(16)

loop_
_atom_type_symbol
_atom_type_description
_atom_type_scat_dispersion_real
_atom_type_scat_dispersion_imag
_atom_type_scat_source
C C 0.0181 0.0091 'International Tables Vol C Tables 4.2.6.8 and 6.1.1.4'
H H 0.0000 0.0000 'International Tables Vol C Tables 4.2.6.8 and 6.1.1.4'
I I -0.3257 6.8362 'International Tables Vol C Tables 4.2.6.8 and 6.1.1.4'
N N 0.0311 0.0180 'International Tables Vol C Tables 4.2.6.8 and 6.1.1.4'
O O 0.0492 0.0322 'International Tables Vol C Tables 4.2.6.8 and 6.1.1.4'

loop_
_geom_angle_atom_site_label_1
_geom_angle_atom_site_label_2
_geom_angle_atom_site_label_3
_geom_angle
C9 O1 C20 116.5(6)
C21 N1 C26 118.5(6)
C25 N1 C21 119.7(6)
C25 N1 C26 121.9(6)
N2 C1 C2 177.2(7)
C3 C2 C1 118.8(6)
C3 C2 C19 120.7(6)
C19 C2 C1 120.4(6)
C2 C3 C4 121.1(6)
C3 C4 C5 117.8(6)
C13 C4 C3 120.2(6)
C13 C4 C5 122.0(7)
C6 C5 C4 119.6(6)
C5 C6 C7 121.4(6)
C6 C7 C12 119.8(6)
C8 C7 C6 119.7(6)
C8 C7 C12 120.4(6)
C9 C8 C7 120.9(6)
O1 C9 C8 125.8(7)
O1 C9 C10 114.8(6)
C8 C9 C10 119.3(7)
C11 C10 C9 120.4(7)
C10 C11 C12 122.3(6)
C7 C12 C13 118.1(6)
C11 C12 C7 116.5(6)
C11 C12 C13 125.3(6)
C4 C13 C12 117.4(6)
C4 C13 C14 118.5(6)
C12 C13 C14 124.1(6)
C15 C14 C13 123.3(6)
C15 C14 C19 117.4(6)
C19 C14 C13 119.0(6)
C16 C15 C14 122.0(6)
C15 C16 C17 119.7(6)
C15 C16 C23 120.0(6)
C17 C16 C23 120.3(6)
C18 C17 C16 120.2(6)
C17 C18 C19 121.3(6)
C14 C19 C2 118.8(6)
C18 C19 C2 121.8(6)
C18 C19 C14 119.3(6)
N1 C21 C22 121.5(6)
C21 C22 C23 119.8(6)
C22 C23 C16 119.7(6)
C24 C23 C16 123.1(6)
C24 C23 C22 117.2(6)
C25 C24 C23 120.3(6)
N1 C25 C24 121.5(7)

loop_
_geom_bond_atom_site_label_1
_geom_bond_atom_site_label_2
_geom_bond_distance
O1 C9 1.367(8)
O1 C20 1.434(9)
N1 C21 1.347(10)
N1 C25 1.336(9)
N1 C26 1.465(9)
N2 C1 1.150(10)
C1 C2 1.443(9)
C2 C3 1.362(10)
C2 C19 1.439(9)
C3 C4 1.425(9)
C4 C5 1.432(9)
C4 C13 1.396(9)
C5 C6 1.349(10)
C6 C7 1.417(10)
C7 C8 1.396(10)
C7 C12 1.443(9)
C8 C9 1.372(10)
C9 C10 1.409(10)
C10 C11 1.374(10)
C11 C12 1.397(9)
C12 C13 1.462(10)
C13 C14 1.465(10)
C14 C15 1.406(9)
C14 C19 1.429(10)
C15 C16 1.376(9)
C16 C17 1.400(10)
C16 C23 1.497(9)
C17 C18 1.362(10)
C18 C19 1.406(9)
C21 C22 1.372(10)
C22 C23 1.405(9)
C23 C24 1.389(11)
C24 C25 1.378(10)

loop_
_geom_torsion_atom_site_label_1
_geom_torsion_atom_site_label_2
_geom_torsion_atom_site_label_3
_geom_torsion_atom_site_label_4
_geom_torsion
O1 C9 C10 C11 -179.5(6)
N1 C21 C22 C23 -0.1(10)
C1 C2 C3 C4 174.0(6)
C1 C2 C19 C14 -173.4(6)
C1 C2 C19 C18 10.4(9)
C2 C3 C4 C5 176.7(6)
C2 C3 C4 C13 -3.9(10)
C3 C2 C19 C14 7.5(9)
C3 C2 C19 C18 -168.7(6)
C3 C4 C5 C6 176.9(6)
C3 C4 C13 C12 -166.6(6)
C3 C4 C13 C14 13.5(10)
C4 C5 C6 C7 -7.1(10)
C4 C13 C14 C15 161.8(6)
C4 C13 C14 C19 -12.5(9)
C5 C4 C13 C12 12.7(10)
C5 C4 C13 C14 -167.2(6)
C5 C6 C7 C8 -170.8(7)
C5 C6 C7 C12 5.8(10)
C6 C7 C8 C9 175.0(6)
C6 C7 C12 C11 -170.9(6)
C6 C7 C12 C13 4.7(9)
C7 C8 C9 O1 -179.6(6)
C7 C8 C9 C10 -3.2(10)
C7 C12 C13 C4 -13.5(9)
C7 C12 C13 C14 166.4(6)
C8 C7 C12 C11 5.7(9)
C8 C7 C12 C13 -178.6(6)
C8 C9 C10 C11 3.7(10)
C9 C10 C11 C12 0.8(11)
C10 C11 C12 C7 -5.4(10)
C10 C11 C12 C13 179.4(7)
C11 C12 C13 C4 161.7(6)
C11 C12 C13 C14 -18.4(11)
C12 C7 C8 C9 -1.6(10)
C12 C13 C14 C15 -18.1(10)
C12 C13 C14 C19 167.6(6)
C13 C4 C5 C6 -2.5(10)
C13 C14 C15 C16 -178.2(6)
C13 C14 C19 C2 2.2(9)
C13 C14 C19 C18 178.5(6)
C14 C15 C16 C17 0.9(10)
C14 C15 C16 C23 178.5(6)
C15 C14 C19 C2 -172.4(6)
C15 C14 C19 C18 3.9(9)
C15 C16 C17 C18 2.0(10)
C15 C16 C23 C22 -154.5(6)
C15 C16 C23 C24 24.4(9)
C16 C17 C18 C19 -1.8(10)
C16 C23 C24 C25 -176.8(6)
C17 C16 C23 C22 23.1(9)
C17 C16 C23 C24 -158.0(6)
C17 C18 C19 C2 175.0(6)
C17 C18 C19 C14 -1.2(10)
C19 C2 C3 C4 -6.9(10)
C19 C14 C15 C16 -3.8(9)
C20 O1 C9 C8 2.7(10)
C20 O1 C9 C10 -173.8(6)
C21 N1 C25 C24 -1.8(10)
C21 C22 C23 C16 177.0(6)
C21 C22 C23 C24 -2.0(9)
C22 C23 C24 C25 2.2(9)
C23 C16 C17 C18 -175.6(6)
C23 C24 C25 N1 -0.3(10)
C25 N1 C21 C22 2.0(10)
C26 N1 C21 C22 -178.0(6)
C26 N1 C25 C24 178.2(6)
